data_4105917
loop_
_publ_author_name
'Chang Yeon Lee'
'Youn-Sang Bae'
'Nak Cheon Jeong'
'Omar K. Farha'
'Amy A. Sarjeant'
'Charlotte L. Stern'
'Peter Nickias'
'Randall Q. Snurr'
'Joseph T. Hupp'
'SonBinh T. Nguyen'

_publ_section_title
;
 Kinetic Separation of Propene and Propane in Metal-Organic Frameworks:
 Controlling Diffusion Rates in Plate-Shaped Crystals via Tuning of Pore
 Apertures and Crystallite Aspect Ratios
;
_journal_name_full 'Journal of the American Chemical Society'
_journal_page_first 5228
_journal_page_last 5231
_journal_paper_doi 10.1021/ja200553m
_journal_volume 133
_journal_year 2011
_chemical_formula_sum 'C16.5 H10.5 Br0.5 N2 O3.5 Zn0.5'
_chemical_formula_weight 365.41
_chemical_name_systematic
; 
 ? 
;
_space_group_IT_number 10
_symmetry_cell_setting monoclinic
_symmetry_space_group_name_Hall '-P 2y'
_symmetry_space_group_name_H-M 'P 1 2/m 1'
_atom_sites_solution_hydrogens geom
_atom_sites_solution_primary direct
_atom_sites_solution_secondary difmap
_audit_creation_method SHELXL-97
_cell_angle_alpha 90.00
_cell_angle_beta 101.594(15)
_cell_angle_gamma 90.00
_cell_formula_units_Z 4
_cell_length_a 11.106(2)
_cell_length_b 15.916(2)
_cell_length_c 16.224(3)
_cell_measurement_reflns_used 2328
_cell_measurement_temperature 100(2)
_cell_measurement_theta_max 56.61
_cell_measurement_theta_min 2.78
_cell_volume 2809.3(8)
_computing_cell_refinement 'SAINT V7.23A (Bruker, 2005)'
_computing_data_collection 'APEX2 V2.1-4 (Bruker, 2007)'
_computing_data_reduction 'Bruker SAINT'
_computing_molecular_graphics 'Bruker SHELXTL'
_computing_publication_material 'Bruker SHELXTL'
_computing_structure_refinement 'SHELXL-97 (Sheldrick, 1997)'
_computing_structure_solution 'SHELXS-97 (Sheldrick, 1990)'
_diffrn_ambient_temperature 100(2)
_diffrn_measured_fraction_theta_full 0.894
_diffrn_measured_fraction_theta_max 0.894
_diffrn_measurement_device_type 'CCD area detector'
_diffrn_measurement_method 'phi and omega scans'
_diffrn_radiation_monochromator graphite
_diffrn_radiation_source 'fine-focus sealed tube'
_diffrn_radiation_type CuK\a
_diffrn_radiation_wavelength 1.54178
_diffrn_reflns_av_R_equivalents 0.1327
_diffrn_reflns_av_sigmaI/netI 0.1717
_diffrn_reflns_limit_h_max 12
_diffrn_reflns_limit_h_min -5
_diffrn_reflns_limit_k_max 17
_diffrn_reflns_limit_k_min -17
_diffrn_reflns_limit_l_max 17
_diffrn_reflns_limit_l_min -17
_diffrn_reflns_number 10968
_diffrn_reflns_theta_full 57.73
_diffrn_reflns_theta_max 57.73
_diffrn_reflns_theta_min 2.78
_exptl_absorpt_coefficient_mu 1.701
_exptl_absorpt_correction_T_max 0.9571
_exptl_absorpt_correction_T_min 0.6680
_exptl_absorpt_correction_type numerical
_exptl_absorpt_process_details face-indexed
_exptl_crystal_colour yellow
_exptl_crystal_density_diffrn 0.864
_exptl_crystal_description plate
_exptl_crystal_F_000 736
_exptl_crystal_size_max 0.26
_exptl_crystal_size_mid 0.15
_exptl_crystal_size_min 0.03
_refine_diff_density_max 0.760
_refine_diff_density_min -0.542
_refine_diff_density_rms 0.097
_refine_ls_extinction_method none
_refine_ls_goodness_of_fit_ref 0.854
_refine_ls_hydrogen_treatment constr
_refine_ls_matrix_type full
_refine_ls_number_parameters 163
_refine_ls_number_reflns 3624
_refine_ls_number_restraints 179
_refine_ls_restrained_S_all 0.852
_refine_ls_R_factor_all 0.1312
_refine_ls_R_factor_gt 0.0800
_refine_ls_shift/su_max 0.000
_refine_ls_shift/su_mean 0.000
_refine_ls_structure_factor_coef Fsqd
_refine_ls_weighting_details 'calc w=1/[\s^2^(Fo^2^)+(0.1147P)^2^+0.0000P] where P=(Fo^2^+2Fc^2^)/3'
_refine_ls_weighting_scheme calc
_refine_ls_wR_factor_gt 0.1897
_refine_ls_wR_factor_ref 0.2098
_reflns_number_gt 1820
_reflns_number_total 3624
_reflns_threshold_expression >2sigma(I)
_cod_data_source_file ja200553m_si_004.cif
_cod_data_source_block n0081
_cod_original_formula_sum 'C16.50 H10.50 Br0.50 N2 O3.50 Zn0.50'
_cod_database_code 4105917

loop_
_symmetry_equiv_pos_as_xyz
'x, y, z'
'-x, y, -z'
'-x, -y, -z'
'x, -y, z'

loop_
_atom_site_label
_atom_site_type_symbol
_atom_site_fract_x
_atom_site_fract_y
_atom_site_fract_z
_atom_site_U_iso_or_equiv
_atom_site_adp_type
_atom_site_occupancy
_atom_site_symmetry_multiplicity
_atom_site_calc_flag
_atom_site_refinement_flags
Br1 Br 0.79289(12) 0.0000 0.49640(12) 0.0831(7) Uani 1 2 d SU
Zn1 Zn 0.97304(11) 0.5000 0.40740(8) 0.0260(4) Uani 1 2 d SU
O1 O 0.8523(5) 0.4096(3) 0.4261(4) 0.0514(15) Uani 1 1 d U
O2 O 0.8931(5) 0.4102(3) 0.5649(4) 0.0477(14) Uani 1 1 d U
N1 N 0.9478(16) 0.5000 0.2879(7) 0.092(4) Uani 1 2 d SU
C1 C 0.8448(7) 0.3833(4) 0.4957(5) 0.0311(17) Uani 1 1 d U
C2 C 0.7606(6) 0.3055(4) 0.4961(5) 0.0316(16) Uani 1 1 d U
C3 C 0.7091(8) 0.2671(5) 0.4222(5) 0.052(2) Uani 1 1 d U
H3 H 0.7207 0.2902 0.3703 0.062 Uiso 1 1 calc R
C4 C 0.6406(9) 0.1951(5) 0.4224(6) 0.059(2) Uani 1 1 d U
H4 H 0.5998 0.1708 0.3708 0.071 Uiso 1 1 calc R
C5 C 0.6312(6) 0.1581(3) 0.4986(5) 0.0314(17) Uani 1 1 d U
C6 C 0.6840(8) 0.1977(4) 0.5721(5) 0.049(2) Uani 1 1 d U
H6 H 0.6739 0.1742 0.6241 0.058 Uiso 1 1 calc R
C7 C 0.7498(8) 0.2687(5) 0.5726(5) 0.049(2) Uani 1 1 d U
H7 H 0.7886 0.2936 0.6244 0.059 Uiso 1 1 calc R
C8 C 0.5599(6) 0.0775(4) 0.4969(5) 0.0343(18) Uani 1 1 d U
C9 C 0.6219(10) 0.0000 0.4968(8) 0.044(3) Uani 1 2 d SU
C10 C 1.055(3) 0.5000 0.2523(11) 0.158(7) Uani 1 2 d SU
H10 H 1.1321 0.5000 0.2899 0.190 Uiso 1 2 calc SR
C11 C 1.054(2) 0.5000 0.1644(10) 0.175(8) Uani 1 2 d SDU
H11 H 1.1311 0.5000 0.1469 0.209 Uiso 1 2 calc SR
C12 C 0.9474(19) 0.5000 0.1034(10) 0.126(6) Uani 1 2 d SDU
C13 C 0.841(2) 0.5000 0.1370(9) 0.176(8) Uani 1 2 d SDU
C14 C 0.846(3) 0.5000 0.2246(9) 0.160(8) Uani 1 2 d SDU
H14 H 0.7688 0.5000 0.2418 0.192 Uiso 1 2 calc SR
C15 C 0.933(3) 0.5000 0.0156(11) 0.156(9) Uani 1 2 d SU
H15 H 0.8556 0.5000 -0.0219 0.188 Uiso 1 2 calc SR
C16 C 0.726(3) 0.5000 0.083(3) 0.218(15) Uani 0.50 2 d SPDU
C17 C 0.620(4) 0.5000 0.046(6) 0.42(4) Uani 0.50 2 d SPDU

loop_
_atom_site_aniso_label
_atom_site_aniso_U_11
_atom_site_aniso_U_22
_atom_site_aniso_U_33
_atom_site_aniso_U_23
_atom_site_aniso_U_13
_atom_site_aniso_U_12
Br1 0.0342(9) 0.0214(6) 0.201(2) 0.000 0.0422(11) 0.000
Zn1 0.0278(9) 0.0047(5) 0.0481(9) 0.000 0.0142(7) 0.000
O1 0.062(4) 0.025(3) 0.072(4) 0.005(2) 0.027(3) -0.013(2)
O2 0.050(4) 0.032(3) 0.064(4) -0.002(3) 0.015(3) -0.014(2)
N1 0.191(13) 0.045(6) 0.047(6) 0.000 0.043(6) 0.000
C1 0.037(5) 0.006(3) 0.055(5) 0.002(3) 0.019(4) 0.004(3)
C2 0.016(4) 0.014(3) 0.064(5) -0.001(3) 0.007(3) 0.005(3)
C3 0.062(6) 0.039(4) 0.053(5) 0.007(4) 0.006(4) -0.026(4)
C4 0.080(7) 0.035(4) 0.064(5) -0.008(4) 0.020(5) -0.026(4)
C5 0.021(4) 0.004(3) 0.072(5) 0.002(3) 0.017(4) 0.006(2)
C6 0.065(6) 0.033(4) 0.048(5) 0.009(3) 0.012(4) -0.023(4)
C7 0.065(6) 0.039(4) 0.046(4) -0.007(3) 0.020(4) -0.026(4)
C8 0.019(4) 0.018(3) 0.066(5) 0.004(3) 0.010(4) -0.006(2)
C9 0.040(6) 0.010(4) 0.081(8) 0.000 0.013(6) 0.000
C10 0.194(14) 0.24(2) 0.044(7) 0.000 0.041(8) 0.000
C11 0.215(16) 0.28(2) 0.037(7) 0.000 0.045(8) 0.000
C12 0.236(17) 0.114(12) 0.034(7) 0.000 0.042(7) 0.000
C13 0.221(16) 0.26(2) 0.051(7) 0.000 0.032(8) 0.000
C14 0.193(14) 0.25(2) 0.046(6) 0.000 0.044(7) 0.000
C15 0.26(3) 0.166(17) 0.038(7) 0.000 0.027(10) 0.000
C16 0.234(18) 0.35(4) 0.067(16) 0.000 0.018(15) 0.000
C17 0.32(4) 0.57(8) 0.30(7) 0.000 -0.13(5) 0.000

loop_
_atom_type_symbol
_atom_type_description
_atom_type_scat_dispersion_real
_atom_type_scat_dispersion_imag
_atom_type_scat_source
C C 0.0181 0.0091 'International Tables Vol C Tables 4.2.6.8 and 6.1.1.4'
H H 0.0000 0.0000 'International Tables Vol C Tables 4.2.6.8 and 6.1.1.4'
N N 0.0311 0.0180 'International Tables Vol C Tables 4.2.6.8 and 6.1.1.4'
O O 0.0492 0.0322 'International Tables Vol C Tables 4.2.6.8 and 6.1.1.4'
Zn Zn -1.5491 0.6778 'International Tables Vol C Tables 4.2.6.8 and 6.1.1.4'
Br Br -0.6763 1.2805 'International Tables Vol C Tables 4.2.6.8 and 6.1.1.4'

loop_
_geom_angle_atom_site_label_1
_geom_angle_atom_site_label_2
_geom_angle_atom_site_label_3
_geom_angle
_geom_angle_site_symmetry_1
_geom_angle_site_symmetry_3
N1 Zn1 O1 100.7(4) . .
N1 Zn1 O1 100.7(4) . 4_565
O1 Zn1 O1 90.2(3) . 4_565
N1 Zn1 O2 100.1(4) . 3_766
O1 Zn1 O2 159.1(2) . 3_766
O1 Zn1 O2 86.8(2) 4_565 3_766
N1 Zn1 O2 100.1(4) . 2_756
O1 Zn1 O2 86.8(2) . 2_756
O1 Zn1 O2 159.1(2) 4_565 2_756
O2 Zn1 O2 88.6(3) 3_766 2_756
N1 Zn1 Zn1 176.8(5) . 3_766
O1 Zn1 Zn1 81.51(17) . 3_766
O1 Zn1 Zn1 81.51(17) 4_565 3_766
O2 Zn1 Zn1 77.62(16) 3_766 3_766
O2 Zn1 Zn1 77.62(16) 2_756 3_766
C1 O1 Zn1 123.3(5) . .
C1 O2 Zn1 127.8(5) . 3_766
C14 N1 C10 109.1(15) . .
C14 N1 Zn1 134.0(13) . .
C10 N1 Zn1 116.8(14) . .
O2 C1 O1 129.1(6) . .
O2 C1 C2 115.5(6) . .
O1 C1 C2 115.4(7) . .
C3 C2 C7 119.8(6) . .
C3 C2 C1 120.0(7) . .
C7 C2 C1 119.7(7) . .
C2 C3 C4 120.4(7) . .
C2 C3 H3 119.8 . .
C4 C3 H3 119.8 . .
C3 C4 C5 119.6(8) . .
C3 C4 H4 120.2 . .
C5 C4 H4 120.2 . .
C6 C5 C4 118.8(6) . .
C6 C5 C8 122.6(6) . .
C4 C5 C8 118.5(7) . .
C7 C6 C5 121.9(7) . .
C7 C6 H6 119.0 . .
C5 C6 H6 119.0 . .
C6 C7 C2 119.3(7) . .
C6 C7 H7 120.4 . .
C2 C7 H7 120.4 . .
C8 C8 C9 119.1(5) 2_656 .
C8 C8 C5 121.3(3) 2_656 .
C9 C8 C5 119.3(6) . .
C8 C9 C8 121.7(9) 4 .
C8 C9 Br1 119.2(5) 4 .
C8 C9 Br1 119.2(5) . .
N1 C10 C11 125(2) . .
N1 C10 H10 117.4 . .
C11 C10 H10 117.4 . .
C12 C11 C10 123(2) . .
C12 C11 H11 118.6 . .
C10 C11 H11 118.6 . .
C11 C12 C15 129(2) . .
C11 C12 C13 113.2(16) . .
C15 C12 C13 117.6(18) . .
C16 C13 C12 120(2) . .
C16 C13 C14 119(3) . .
C12 C13 C14 121.8(19) . .
N1 C14 C13 128(2) . .
N1 C14 H14 116.0 . .
C13 C14 H14 116.0 . .
C12 C15 C15 113(3) . 3_765
C12 C15 H15 123.7 . .
C15 C15 H15 123.7 3_765 .
C17 C16 C13 172(6) . .

loop_
_geom_bond_atom_site_label_1
_geom_bond_atom_site_label_2
_geom_bond_distance
_geom_bond_site_symmetry_2
Br1 C9 1.900(11) .
Zn1 N1 1.902(12) .
Zn1 O1 2.031(5) .
Zn1 O1 2.031(5) 4_565
Zn1 O2 2.046(5) 3_766
Zn1 O2 2.046(5) 2_756
Zn1 Zn1 2.943(3) 3_766
O1 C1 1.223(8) .
O2 C1 1.219(9) .
O2 Zn1 2.046(5) 3_766
N1 C14 1.37(3) .
N1 C10 1.42(3) .
C1 C2 1.553(10) .
C2 C3 1.364(10) .
C2 C7 1.399(10) .
C3 C4 1.376(11) .
C3 H3 0.9500 .
C4 C5 1.391(11) .
C4 H4 0.9500 .
C5 C6 1.372(11) .
C5 C8 1.504(9) .
C6 C7 1.346(10) .
C6 H6 0.9500 .
C7 H7 0.9500 .
C8 C8 1.355(13) 2_656
C8 C9 1.414(8) .
C9 C8 1.414(8) 4
C10 C11 1.43(2) .
C10 H10 0.9500 .
C11 C12 1.386(10) .
C11 H11 0.9500 .
C12 C15 1.40(2) .
C12 C13 1.402(10) .
C13 C16 1.396(9) .
C13 C14 1.412(9) .
C14 H14 0.9500 .
C15 C15 1.66(5) 3_765
C15 H15 0.9500 .
C16 C17 1.206(9) .

loop_
_geom_torsion_atom_site_label_1
_geom_torsion_atom_site_label_2
_geom_torsion_atom_site_label_3
_geom_torsion_atom_site_label_4
_geom_torsion
_geom_torsion_site_symmetry_1
_geom_torsion_site_symmetry_4
N1 Zn1 O1 C1 173.7(6) . .
O1 Zn1 O1 C1 -85.4(6) 4_565 .
O2 Zn1 O1 C1 -3.7(9) 3_766 .
O2 Zn1 O1 C1 74.0(6) 2_756 .
Zn1 Zn1 O1 C1 -4.0(5) 3_766 .
O1 Zn1 N1 C14 46.14(17) . .
O1 Zn1 N1 C14 -46.14(17) 4_565 .
O2 Zn1 N1 C14 -134.79(17) 3_766 .
O2 Zn1 N1 C14 134.79(17) 2_756 .
Zn1 Zn1 N1 C14 180.000(15) 3_766 .
O1 Zn1 N1 C10 -133.86(17) . .
O1 Zn1 N1 C10 133.86(17) 4_565 .
O2 Zn1 N1 C10 45.21(17) 3_766 .
O2 Zn1 N1 C10 -45.21(17) 2_756 .
Zn1 Zn1 N1 C10 0.000(17) 3_766 .
Zn1 O2 C1 O1 -9.9(11) 3_766 .
Zn1 O2 C1 C2 170.9(4) 3_766 .
Zn1 O1 C1 O2 9.4(10) . .
Zn1 O1 C1 C2 -171.4(4) . .
O2 C1 C2 C3 -175.4(7) . .
O1 C1 C2 C3 5.3(9) . .
O2 C1 C2 C7 -3.2(9) . .
O1 C1 C2 C7 177.5(7) . .
C7 C2 C3 C4 3.9(13) . .
C1 C2 C3 C4 176.0(8) . .
C2 C3 C4 C5 -4.6(13) . .
C3 C4 C5 C6 4.4(12) . .
C3 C4 C5 C8 -177.6(8) . .
C4 C5 C6 C7 -3.5(12) . .
C8 C5 C6 C7 178.5(8) . .
C5 C6 C7 C2 2.8(13) . .
C3 C2 C7 C6 -2.9(12) . .
C1 C2 C7 C6 -175.1(7) . .
C6 C5 C8 C8 82.9(12) . 2_656
C4 C5 C8 C8 -95.1(11) . 2_656
C6 C5 C8 C9 -91.1(10) . .
C4 C5 C8 C9 90.9(10) . .
C8 C8 C9 C8 4.6(19) 2_656 4
C5 C8 C9 C8 178.8(7) . 4
C8 C8 C9 Br1 -175.5(8) 2_656 .
C5 C8 C9 Br1 -1.3(12) . .
C14 N1 C10 C11 0.000(4) . .
Zn1 N1 C10 C11 180.000(3) . .
N1 C10 C11 C12 0.000(4) . .
C10 C11 C12 C15 180.000(3) . .
C10 C11 C12 C13 0.000(2) . .
C11 C12 C13 C16 180.000(1) . .
C15 C12 C13 C16 0.0 . .
C11 C12 C13 C14 0.000(2) . .
C15 C12 C13 C14 180.000(3) . .
C10 N1 C14 C13 0.000(3) . .
Zn1 N1 C14 C13 180.000(3) . .
C16 C13 C14 N1 180.000(2) . .
C12 C13 C14 N1 0.000(3) . .
C11 C12 C15 C15 0.000(1) . 3_765
C13 C12 C15 C15 180.000(1) . 3_765
C12 C13 C16 C17 180.000(7) . .
C14 C13 C16 C17 0.000(13) . .
